data_4105038
loop_
_publ_author_name
'Sandip Murarka'
'Indubhusan Deb'
'Chen Zhang'
'Daniel Seidel'

_publ_section_title
;
 Catalytic Enantioselective Intramolecular Redox Reactions: Ring-Fused
 Tetrahydroquinolines
;
_journal_name_full 'Journal of the American Chemical Society'
_journal_page_first 13226
_journal_page_last 13227
_journal_paper_doi 10.1021/ja905213f
_journal_volume 131
_journal_year 2009
_chemical_absolute_configuration ad
_chemical_formula_sum 'C21 H19 Br N2 O3'
_chemical_formula_weight 427.29
_chemical_name_systematic
; 
 ? 
;
_space_group_IT_number 19
_symmetry_cell_setting orthorhombic
_symmetry_space_group_name_Hall 'P 2ac 2ab'
_symmetry_space_group_name_H-M 'P 21 21 21'
_atom_sites_solution_hydrogens geom
_atom_sites_solution_primary direct
_atom_sites_solution_secondary difmap
_audit_creation_method SHELXL-97
_cell_angle_alpha 90.00
_cell_angle_beta 90.00
_cell_angle_gamma 90.00
_cell_formula_units_Z 4
_cell_length_a 5.5391(8)
_cell_length_b 10.8776(15)
_cell_length_c 29.488(4)
_cell_measurement_reflns_used 3341
_cell_measurement_temperature 100(2)
_cell_measurement_theta_max 31.12
_cell_measurement_theta_min 2.76
_cell_volume 1776.7(4)
_computing_cell_refinement 'Bruker SAINT'
_computing_data_collection 'Bruker APEX2'
_computing_data_reduction 'Bruker SAINT'
_computing_molecular_graphics 'Bruker SHELXTL'
_computing_publication_material 'Bruker SHELXTL'
_computing_structure_refinement 'SHELXL-97 (Sheldrick, 2008)'
_computing_structure_solution 'SHELXS-97 (Sheldrick, 2008)'
_diffrn_ambient_temperature 100(2)
_diffrn_measured_fraction_theta_full 0.968
_diffrn_measured_fraction_theta_max 0.968
_diffrn_measurement_device_type 'Bruker SMART APEX CCD'
_diffrn_measurement_method '\f and \w scans'
_diffrn_radiation_monochromator graphite
_diffrn_radiation_source 'fine-focus sealed tube'
_diffrn_radiation_type MoK\a
_diffrn_radiation_wavelength 0.71073
_diffrn_reflns_av_R_equivalents 0.0000
_diffrn_reflns_av_sigmaI/netI 0.0350
_diffrn_reflns_limit_h_max 8
_diffrn_reflns_limit_h_min -8
_diffrn_reflns_limit_k_max 15
_diffrn_reflns_limit_k_min -15
_diffrn_reflns_limit_l_max 43
_diffrn_reflns_limit_l_min -43
_diffrn_reflns_number 5941
_diffrn_reflns_theta_full 32.10
_diffrn_reflns_theta_max 32.10
_diffrn_reflns_theta_min 1.38
_exptl_absorpt_coefficient_mu 2.339
_exptl_absorpt_correction_T_max 0.912
_exptl_absorpt_correction_T_min 0.592
_exptl_absorpt_correction_type numerical
_exptl_absorpt_process_details 'Bruker SAINT (XPREP)'
_exptl_crystal_colour colourless
_exptl_crystal_density_diffrn 1.597
_exptl_crystal_description rod
_exptl_crystal_F_000 872
_exptl_crystal_size_max 0.29
_exptl_crystal_size_mid 0.08
_exptl_crystal_size_min 0.05
_refine_diff_density_max 0.823
_refine_diff_density_min -0.453
_refine_diff_density_rms 0.089
_refine_ls_abs_structure_details 'Flack H D (1983), Acta Cryst. A39, 876-881'
_refine_ls_abs_structure_Flack 0.001(7)
_refine_ls_extinction_method none
_refine_ls_goodness_of_fit_ref 1.005
_refine_ls_hydrogen_treatment mixed
_refine_ls_matrix_type full
_refine_ls_number_parameters 320
_refine_ls_number_reflns 5941
_refine_ls_number_restraints 0
_refine_ls_restrained_S_all 1.005
_refine_ls_R_factor_all 0.0436
_refine_ls_R_factor_gt 0.0365
_refine_ls_shift/su_max 0.002
_refine_ls_shift/su_mean 0.000
_refine_ls_structure_factor_coef Fsqd
_refine_ls_weighting_details 'calc w=1/[\s^2^(Fo^2^)+(0.0480P)^2^+1.0000P] where P=(Fo^2^+2Fc^2^)/3'
_refine_ls_weighting_scheme calc
_refine_ls_wR_factor_gt 0.0800
_refine_ls_wR_factor_ref 0.0825
_reflns_number_gt 5428
_reflns_number_total 5941
_reflns_threshold_expression >2sigma(I)
_cod_data_source_file ja905213f_si_001.cif
_cod_data_source_block in225br
_cod_database_code 4105038

loop_
_symmetry_equiv_pos_as_xyz
'x, y, z'
'-x+1/2, -y, z+1/2'
'-x, y+1/2, -z+1/2'
'x+1/2, -y+1/2, -z'

loop_
_atom_site_label
_atom_site_type_symbol
_atom_site_fract_x
_atom_site_fract_y
_atom_site_fract_z
_atom_site_U_iso_or_equiv
_atom_site_adp_type
_atom_site_occupancy
_atom_site_symmetry_multiplicity
_atom_site_calc_flag
Br1 Br -0.11123(4) 0.38699(2) 0.890484(7) 0.01742(6) Uani 1 1 d
O1 O 0.4687(4) 0.81404(17) 0.96632(6) 0.0241(4) Uani 1 1 d
O2 O 0.5687(3) 1.17768(15) 0.92283(6) 0.0200(4) Uani 1 1 d
O3 O 0.8255(4) 1.17655(16) 0.98149(6) 0.0219(4) Uani 1 1 d
N1 N 0.5458(3) 0.82686(17) 0.85428(6) 0.0122(3) Uani 1 1 d
N2 N 0.6391(4) 1.00003(17) 0.96532(6) 0.0138(3) Uani 1 1 d
C1 C 0.3836(4) 0.72786(18) 0.86050(6) 0.0122(3) Uani 1 1 d
C2 C 0.4439(4) 0.6097(2) 0.84424(7) 0.0152(4) Uani 1 1 d
H2 H 0.560(6) 0.601(3) 0.8275(9) 0.014(7) Uiso 1 1 d
C3 C 0.2977(4) 0.5090(2) 0.85244(7) 0.0156(4) Uani 1 1 d
H3 H 0.347(6) 0.424(3) 0.8419(10) 0.020(7) Uiso 1 1 d
C4 C 0.0851(4) 0.52495(19) 0.87622(7) 0.0134(4) Uani 1 1 d
C5 C 0.0201(4) 0.64018(19) 0.89240(7) 0.0137(4) Uani 1 1 d
H5 H -0.131(6) 0.653(2) 0.9095(8) 0.009(6) Uiso 1 1 d
C6 C 0.1685(4) 0.74142(19) 0.88511(7) 0.0117(4) Uani 1 1 d
C7 C 0.1003(5) 0.86282(19) 0.90558(7) 0.0152(4) Uani 1 1 d
H7A H 0.039(6) 0.848(3) 0.9369(9) 0.017(7) Uiso 1 1 d
H7B H -0.023(6) 0.898(3) 0.8885(10) 0.021(7) Uiso 1 1 d
C8 C 0.3131(4) 0.9509(2) 0.90878(7) 0.0127(4) Uani 1 1 d
H8 H 0.268(6) 1.033(3) 0.9126(9) 0.014(7) Uiso 1 1 d
C9 C 0.4525(4) 0.9510(2) 0.86356(7) 0.0128(4) Uani 1 1 d
H9 H 0.596(6) 1.001(2) 0.8668(8) 0.011(6) Uiso 1 1 d
C10 C 0.3016(4) 1.0000(2) 0.82411(7) 0.0144(4) Uani 1 1 d
C11 C 0.1459(4) 1.0998(2) 0.83016(8) 0.0186(4) Uani 1 1 d
H11 H 0.127(6) 1.139(3) 0.8590(9) 0.016(7) Uiso 1 1 d
C12 C -0.0004(5) 1.1417(2) 0.79474(9) 0.0228(5) Uani 1 1 d
H12 H -0.107(7) 1.204(3) 0.8002(10) 0.029(8) Uiso 1 1 d
C13 C 0.0111(5) 1.0834(2) 0.75275(9) 0.0213(5) Uani 1 1 d
H13 H -0.088(6) 1.106(3) 0.7277(10) 0.027(8) Uiso 1 1 d
C14 C 0.1720(5) 0.9875(2) 0.74613(8) 0.0182(4) Uani 1 1 d
H14 H 0.175(7) 0.946(3) 0.7178(11) 0.027(8) Uiso 1 1 d
C15 C 0.3212(4) 0.9458(2) 0.78118(7) 0.0148(4) Uani 1 1 d
C16 C 0.5027(5) 0.8456(2) 0.77145(7) 0.0182(4) Uani 1 1 d
H16A H 0.602(6) 0.866(3) 0.7418(9) 0.022(7) Uiso 1 1 d
H16B H 0.423(6) 0.770(3) 0.7657(9) 0.016(7) Uiso 1 1 d
C17 C 0.6783(4) 0.8296(2) 0.81102(7) 0.0147(4) Uani 1 1 d
H17A H 0.780(6) 0.761(3) 0.8063(10) 0.018(7) Uiso 1 1 d
H17B H 0.781(5) 0.897(3) 0.8134(9) 0.011(6) Uiso 1 1 d
C18 C 0.4768(4) 0.9136(2) 0.94812(7) 0.0143(4) Uani 1 1 d
C19 C 0.6659(4) 1.1234(2) 0.95315(7) 0.0152(4) Uani 1 1 d
C20 C 0.9268(6) 1.0864(2) 1.01269(10) 0.0266(6) Uani 1 1 d
H20A H 0.928(7) 1.121(3) 1.0408(12) 0.034(9) Uiso 1 1 d
H20B H 1.079(9) 1.074(4) 1.0024(13) 0.045(11) Uiso 1 1 d
C21 C 0.7733(5) 0.9718(2) 1.00693(7) 0.0178(4) Uani 1 1 d
H21A H 0.857(6) 0.897(3) 1.0052(9) 0.016(7) Uiso 1 1 d
H21B H 0.664(6) 0.956(3) 1.0323(10) 0.021(8) Uiso 1 1 d

loop_
_atom_site_aniso_label
_atom_site_aniso_U_11
_atom_site_aniso_U_22
_atom_site_aniso_U_33
_atom_site_aniso_U_23
_atom_site_aniso_U_13
_atom_site_aniso_U_12
Br1 0.01832(10) 0.01169(9) 0.02226(10) 0.00170(8) 0.00115(8) -0.00353(9)
O1 0.0341(11) 0.0156(9) 0.0225(8) 0.0055(6) -0.0091(7) -0.0073(7)
O2 0.0244(10) 0.0132(8) 0.0224(8) 0.0025(6) -0.0052(6) -0.0021(7)
O3 0.0248(10) 0.0153(8) 0.0257(8) 0.0012(6) -0.0098(7) -0.0053(7)
N1 0.0106(8) 0.0114(8) 0.0147(8) -0.0010(6) 0.0014(6) -0.0016(6)
N2 0.0153(9) 0.0122(8) 0.0138(7) 0.0009(6) -0.0021(6) -0.0004(7)
C1 0.0115(8) 0.0124(9) 0.0127(8) 0.0005(6) -0.0010(8) 0.0007(8)
C2 0.0151(10) 0.0141(9) 0.0165(9) -0.0022(8) 0.0011(7) 0.0014(8)
C3 0.0171(10) 0.0116(10) 0.0181(10) -0.0025(7) -0.0007(8) 0.0010(8)
C4 0.0148(10) 0.0099(9) 0.0155(8) 0.0019(6) -0.0014(7) -0.0030(8)
C5 0.0135(9) 0.0138(9) 0.0138(8) 0.0007(7) 0.0008(8) -0.0001(7)
C6 0.0097(8) 0.0134(9) 0.0120(9) -0.0005(7) -0.0008(7) 0.0002(7)
C7 0.0123(9) 0.0145(10) 0.0189(9) -0.0025(7) 0.0035(8) -0.0010(8)
C8 0.0145(10) 0.0089(9) 0.0148(9) -0.0008(7) -0.0001(7) -0.0002(7)
C9 0.0124(9) 0.0127(10) 0.0134(9) -0.0009(7) -0.0004(7) -0.0011(7)
C10 0.0135(9) 0.0136(10) 0.0161(9) 0.0014(7) -0.0026(7) -0.0028(8)
C11 0.0218(12) 0.0150(10) 0.0191(9) 0.0013(8) -0.0045(8) 0.0006(9)
C12 0.0263(13) 0.0162(12) 0.0258(11) 0.0046(8) -0.0054(9) 0.0044(9)
C13 0.0221(12) 0.0209(12) 0.0210(10) 0.0076(8) -0.0082(9) -0.0026(9)
C14 0.0212(11) 0.0184(11) 0.0151(9) 0.0031(8) -0.0030(8) -0.0039(9)
C15 0.0141(10) 0.0155(10) 0.0148(9) 0.0013(7) -0.0013(7) -0.0041(8)
C16 0.0215(12) 0.0191(11) 0.0141(9) -0.0004(8) 0.0014(8) -0.0040(9)
C17 0.0124(10) 0.0161(10) 0.0155(9) 0.0007(7) 0.0019(7) -0.0011(8)
C18 0.0174(10) 0.0120(10) 0.0135(9) -0.0014(7) 0.0005(7) -0.0019(7)
C19 0.0156(10) 0.0130(9) 0.0169(9) -0.0011(7) -0.0006(7) -0.0040(8)
C20 0.0279(15) 0.0219(13) 0.0302(13) 0.0034(9) -0.0144(11) -0.0054(10)
C21 0.0240(12) 0.0168(11) 0.0126(9) 0.0003(8) -0.0041(8) -0.0028(9)

loop_
_atom_type_symbol
_atom_type_description
_atom_type_scat_dispersion_real
_atom_type_scat_dispersion_imag
_atom_type_scat_source
C C 0.0033 0.0016 'International Tables Vol C Tables 4.2.6.8 and 6.1.1.4'
H H 0.0000 0.0000 'International Tables Vol C Tables 4.2.6.8 and 6.1.1.4'
N N 0.0061 0.0033 'International Tables Vol C Tables 4.2.6.8 and 6.1.1.4'
O O 0.0106 0.0060 'International Tables Vol C Tables 4.2.6.8 and 6.1.1.4'
Br Br -0.2901 2.4595 'International Tables Vol C Tables 4.2.6.8 and 6.1.1.4'

loop_
_geom_angle_atom_site_label_1
_geom_angle_atom_site_label_2
_geom_angle_atom_site_label_3
_geom_angle
C19 O3 C20 110.82(19)
C1 N1 C9 116.82(17)
C1 N1 C17 116.38(17)
C9 N1 C17 108.53(17)
C18 N2 C19 128.47(19)
C18 N2 C21 119.29(18)
C19 N2 C21 111.20(18)
C6 C1 C2 118.2(2)
C6 C1 N1 121.78(18)
C2 C1 N1 119.9(2)
C3 C2 C1 121.5(2)
C3 C2 H2 118(2)
C1 C2 H2 120(2)
C4 C3 C2 119.3(2)
C4 C3 H3 120.0(19)
C2 C3 H3 120.8(19)
C3 C4 C5 120.6(2)
C3 C4 Br1 120.08(17)
C5 C4 Br1 119.23(17)
C4 C5 C6 120.5(2)
C4 C5 H5 121.8(16)
C6 C5 H5 117.6(16)
C5 C6 C1 119.92(19)
C5 C6 C7 119.06(19)
C1 C6 C7 120.97(19)
C6 C7 C8 112.58(19)
C6 C7 H7A 108.2(18)
C8 C7 H7A 108.0(18)
C6 C7 H7B 109.1(19)
C8 C7 H7B 110(2)
H7A C7 H7B 109(3)
C7 C8 C18 109.88(18)
C7 C8 C9 109.58(17)
C18 C8 C9 111.07(18)
C7 C8 H8 114(2)
C18 C8 H8 108.8(18)
C9 C8 H8 103.7(18)
N1 C9 C10 111.77(17)
N1 C9 C8 109.66(17)
C10 C9 C8 112.61(18)
N1 C9 H9 104.0(17)
C10 C9 H9 109.3(16)
C8 C9 H9 109.1(15)
C11 C10 C15 119.4(2)
C11 C10 C9 120.76(19)
C15 C10 C9 119.9(2)
C10 C11 C12 121.0(2)
C10 C11 H11 121.7(18)
C12 C11 H11 117.1(18)
C13 C12 C11 119.3(2)
C13 C12 H12 122(2)
C11 C12 H12 119(2)
C14 C13 C12 119.8(2)
C14 C13 H13 117(2)
C12 C13 H13 123(2)
C13 C14 C15 121.3(2)
C13 C14 H14 120(2)
C15 C14 H14 119(2)
C14 C15 C10 119.0(2)
C14 C15 C16 119.2(2)
C10 C15 C16 121.8(2)
C15 C16 C17 111.17(18)
C15 C16 H16A 110.8(17)
C17 C16 H16A 108.8(19)
C15 C16 H16B 110(2)
C17 C16 H16B 109.5(18)
H16A C16 H16B 106(2)
N1 C17 C16 110.28(18)
N1 C17 H17A 114.1(18)
C16 C17 H17A 110.8(18)
N1 C17 H17B 104.8(17)
C16 C17 H17B 111.0(17)
H17A C17 H17B 106(3)
O1 C18 N2 117.8(2)
O1 C18 C8 123.6(2)
N2 C18 C8 118.64(18)
O2 C19 O3 123.1(2)
O2 C19 N2 128.1(2)
O3 C19 N2 108.84(19)
O3 C20 C21 105.44(19)
O3 C20 H20A 107(2)
C21 C20 H20A 116(2)
O3 C20 H20B 104(3)
C21 C20 H20B 111(3)
H20A C20 H20B 111(4)
N2 C21 C20 101.88(19)
N2 C21 H21A 112.7(17)
C20 C21 H21A 116(2)
N2 C21 H21B 111(2)
C20 C21 H21B 114.0(18)
H21A C21 H21B 101(3)

loop_
_geom_bond_atom_site_label_1
_geom_bond_atom_site_label_2
_geom_bond_distance
Br1 C4 1.900(2)
O1 C18 1.209(3)
O2 C19 1.199(3)
O3 C19 1.347(3)
O3 C20 1.457(3)
N1 C1 1.415(3)
N1 C9 1.471(3)
N1 C17 1.472(3)
N2 C18 1.396(3)
N2 C19 1.397(3)
N2 C21 1.467(3)
C1 C6 1.403(3)
C1 C2 1.412(3)
C2 C3 1.383(3)
C2 H2 0.82(3)
C3 C4 1.382(3)
C3 H3 1.01(3)
C4 C5 1.389(3)
C5 C6 1.391(3)
C5 H5 0.99(3)
C6 C7 1.500(3)
C7 C8 1.522(3)
C7 H7A 1.00(3)
C7 H7B 0.93(3)
C8 C18 1.528(3)
C8 C9 1.541(3)
C8 H8 0.93(3)
C9 C10 1.529(3)
C9 H9 0.96(3)
C10 C11 1.398(3)
C10 C15 1.401(3)
C11 C12 1.398(3)
C11 H11 0.96(3)
C12 C13 1.393(4)
C12 H12 0.92(4)
C13 C14 1.386(4)
C13 H13 0.95(3)
C14 C15 1.399(3)
C14 H14 0.95(3)
C15 C16 1.510(4)
C16 C17 1.529(3)
C16 H16A 1.06(3)
C16 H16B 0.95(3)
C17 H17A 0.95(3)
C17 H17B 0.93(3)
C20 C21 1.518(4)
C20 H20A 0.91(4)
C20 H20B 0.91(5)
C21 H21A 0.94(3)
C21 H21B 0.98(3)

loop_
_geom_torsion_atom_site_label_1
_geom_torsion_atom_site_label_2
_geom_torsion_atom_site_label_3
_geom_torsion_atom_site_label_4
_geom_torsion
C9 N1 C1 C6 -16.2(3)
C17 N1 C1 C6 -146.56(19)
C9 N1 C1 C2 167.99(18)
C17 N1 C1 C2 37.6(3)
C6 C1 C2 C3 -0.6(3)
N1 C1 C2 C3 175.44(19)
C1 C2 C3 C4 1.5(3)
C2 C3 C4 C5 -1.0(3)
C2 C3 C4 Br1 -176.95(16)
C3 C4 C5 C6 -0.3(3)
Br1 C4 C5 C6 175.67(16)
C4 C5 C6 C1 1.2(3)
C4 C5 C6 C7 -176.19(19)
C2 C1 C6 C5 -0.8(3)
N1 C1 C6 C5 -176.68(19)
C2 C1 C6 C7 176.56(19)
N1 C1 C6 C7 0.6(3)
C5 C6 C7 C8 160.33(19)
C1 C6 C7 C8 -17.0(3)
C6 C7 C8 C18 -76.1(2)
C6 C7 C8 C9 46.2(2)
C1 N1 C9 C10 -79.5(2)
C17 N1 C9 C10 54.5(2)
C1 N1 C9 C8 46.1(2)
C17 N1 C9 C8 -179.93(17)
C7 C8 C9 N1 -61.0(2)
C18 C8 C9 N1 60.6(2)
C7 C8 C9 C10 64.1(2)
C18 C8 C9 C10 -174.32(18)
N1 C9 C10 C11 163.1(2)
C8 C9 C10 C11 39.1(3)
N1 C9 C10 C15 -17.8(3)
C8 C9 C10 C15 -141.8(2)
C15 C10 C11 C12 3.7(4)
C9 C10 C11 C12 -177.2(2)
C10 C11 C12 C13 -0.4(4)
C11 C12 C13 C14 -2.1(4)
C12 C13 C14 C15 1.3(4)
C13 C14 C15 C10 1.9(4)
C13 C14 C15 C16 -176.7(2)
C11 C10 C15 C14 -4.3(3)
C9 C10 C15 C14 176.5(2)
C11 C10 C15 C16 174.2(2)
C9 C10 C15 C16 -4.9(3)
C14 C15 C16 C17 169.5(2)
C10 C15 C16 C17 -9.1(3)
C1 N1 C17 C16 63.7(3)
C9 N1 C17 C16 -70.5(2)
C15 C16 C17 N1 46.0(3)
C19 N2 C18 O1 -173.4(2)
C21 N2 C18 O1 -6.1(3)
C19 N2 C18 C8 4.3(3)
C21 N2 C18 C8 171.5(2)
C7 C8 C18 O1 16.1(3)
C9 C8 C18 O1 -105.3(3)
C7 C8 C18 N2 -161.38(19)
C9 C8 C18 N2 77.2(2)
C20 O3 C19 O2 -175.8(2)
C20 O3 C19 N2 3.9(3)
C18 N2 C19 O2 -6.8(4)
C21 N2 C19 O2 -174.9(2)
C18 N2 C19 O3 173.5(2)
C21 N2 C19 O3 5.4(3)
C19 O3 C20 C21 -11.1(3)
C18 N2 C21 C20 179.1(2)
C19 N2 C21 C20 -11.6(3)
O3 C20 C21 N2 13.1(3)
